data_1512225
loop_
_publ_author_name
'Zhu, Yu'
'Lu, Wen-Ting'
'Sun, Hong-Chao'
'Zhan, Zhuang-Ping'

_publ_section_title
;
 Lewis Base Catalyzed Synthesis of Multisubstituted 4-Sulfonyl-1H-Pyrazole
 Involving a Novel 1,3-Sulfonyl Shift.
;
_journal_issue 16
_journal_name_full 'Organic letters'
_journal_page_first 4146
_journal_page_last 4149
_journal_paper_doi 10.1021/ol401818m
_journal_volume 15
_journal_year 2013
_chemical_formula_sum 'C29 H22 Br F N2 O2 S'
_chemical_formula_weight 561.46
_chemical_name_systematic
; 
 ? 
;
_space_group_IT_number 2
_symmetry_cell_setting triclinic
_symmetry_space_group_name_Hall '-P 1'
_symmetry_space_group_name_H-M 'P -1'
_atom_sites_solution_hydrogens geom
_atom_sites_solution_primary direct
_atom_sites_solution_secondary difmap
_audit_creation_method SHELXL-97
_cell_angle_alpha 78.405(4)
_cell_angle_beta 68.083(4)
_cell_angle_gamma 66.765(4)
_cell_formula_units_Z 2
_cell_length_a 10.243(2)
_cell_length_b 11.793(3)
_cell_length_c 11.837(3)
_cell_measurement_temperature 173(2)
_cell_volume 1216.5(5)
_computing_structure_refinement 'SHELXL-97 (Sheldrick, 1997)'
_computing_structure_solution 'SHELXS-97 (Sheldrick, 1990)'
_diffrn_ambient_temperature 173(2)
_diffrn_measured_fraction_theta_full 0.973
_diffrn_measured_fraction_theta_max 0.973
_diffrn_radiation_monochromator graphite
_diffrn_radiation_source 'fine-focus sealed tube'
_diffrn_radiation_type MoK\a
_diffrn_radiation_wavelength 0.71073
_diffrn_reflns_av_R_equivalents 0.0237
_diffrn_reflns_av_sigmaI/netI 0.0412
_diffrn_reflns_limit_h_max 8
_diffrn_reflns_limit_h_min -12
_diffrn_reflns_limit_k_max 13
_diffrn_reflns_limit_k_min -14
_diffrn_reflns_limit_l_max 13
_diffrn_reflns_limit_l_min -14
_diffrn_reflns_number 6612
_diffrn_reflns_theta_full 26.00
_diffrn_reflns_theta_max 26.00
_diffrn_reflns_theta_min 1.86
_exptl_absorpt_coefficient_mu 1.814
_exptl_absorpt_correction_T_max 1.000000
_exptl_absorpt_correction_T_min 0.608789
_exptl_absorpt_correction_type empirical
_exptl_absorpt_process_details 'Bruker SADABS; Sheldrick'
_exptl_crystal_colour colorless
_exptl_crystal_density_diffrn 1.533
_exptl_crystal_density_method 'not measured'
_exptl_crystal_description block
_exptl_crystal_F_000 572
_exptl_crystal_size_max 0.4
_exptl_crystal_size_mid 0.4
_exptl_crystal_size_min 0.4
_refine_diff_density_max 0.718
_refine_diff_density_min -0.495
_refine_diff_density_rms 0.069
_refine_ls_extinction_method none
_refine_ls_goodness_of_fit_ref 1.106
_refine_ls_hydrogen_treatment mixed
_refine_ls_matrix_type full
_refine_ls_number_parameters 325
_refine_ls_number_reflns 4657
_refine_ls_number_restraints 0
_refine_ls_restrained_S_all 1.106
_refine_ls_R_factor_all 0.0454
_refine_ls_R_factor_gt 0.0390
_refine_ls_shift/su_max 0.001
_refine_ls_shift/su_mean 0.000
_refine_ls_structure_factor_coef Fsqd
_refine_ls_weighting_details 'calc w=1/[\s^2^(Fo^2^)+(0.0699P)^2^+0.1568P] where P=(Fo^2^+2Fc^2^)/3'
_refine_ls_weighting_scheme calc
_refine_ls_wR_factor_gt 0.1134
_refine_ls_wR_factor_ref 0.1163
_reflns_number_gt 4017
_reflns_number_total 4657
_reflns_threshold_expression >2sigma(I)
_cod_data_source_file ol401818m_si_001.cif
_cod_data_source_block tri
_cod_depositor_comments
;
The following automatic conversions were performed:

'_exptl_absorpt_correction_type' value 'Empirical' changed to
'empirical' according to
/home/saulius/struct/CIF-dictionaries/cif_core.dic dictionary named
'cif_core.dic' version 2.4.2 from 2011-04-26.

Automatic conversion script
Id: cif_fix_values 1891 2012-01-12 08:04:46Z andrius 
;
_cod_original_cell_volume 1216.6(5)
_cod_original_sg_symbol_H-M P-1
_cod_database_code 1512225

loop_
_symmetry_equiv_pos_as_xyz
'x, y, z'
'-x, -y, -z'

loop_
_atom_site_label
_atom_site_type_symbol
_atom_site_fract_x
_atom_site_fract_y
_atom_site_fract_z
_atom_site_U_iso_or_equiv
_atom_site_adp_type
_atom_site_occupancy
_atom_site_symmetry_multiplicity
_atom_site_calc_flag
_atom_site_refinement_flags
S1 S 0.86074(7) 0.23044(6) 0.26812(5) 0.03374(16) Uani 1 1 d .
N2 N 0.8037(2) 0.01907(18) 0.09657(17) 0.0290(4) Uani 1 1 d .
O1 O 0.9441(2) 0.14191(19) 0.33875(18) 0.0489(5) Uani 1 1 d .
N1 N 0.7908(2) 0.11693(18) 0.01439(17) 0.0301(4) Uani 1 1 d .
O2 O 0.9094(2) 0.3293(2) 0.20162(17) 0.0513(5) Uani 1 1 d .
C24 C 0.6031(3) -0.0585(2) 0.13072(19) 0.0283(5) Uani 1 1 d .
C1 C 0.8143(2) 0.1998(2) 0.0558(2) 0.0292(5) Uani 1 1 d .
C17 C 0.8538(3) -0.0561(2) 0.2906(2) 0.0302(5) Uani 1 1 d .
C3 C 0.8345(2) 0.0377(2) 0.18994(19) 0.0289(5) Uani 1 1 d .
C4 C 0.8018(3) 0.3175(2) -0.0161(2) 0.0300(5) Uani 1 1 d .
C2 C 0.8434(2) 0.1543(2) 0.1665(2) 0.0287(5) Uani 1 1 d .
C10 C 0.6768(3) 0.2948(2) 0.3648(2) 0.0321(5) Uani 1 1 d .
C23 C 0.7686(3) -0.0825(2) 0.0825(2) 0.0308(5) Uani 1 1 d .
H23A H 0.8190 -0.1561 0.1253 0.037 Uiso 1 1 calc R
H23B H 0.8064 -0.0981 -0.0033 0.037 Uiso 1 1 calc R
C26 C 0.3986(3) -0.1329(3) 0.1873(3) 0.0472(7) Uani 1 1 d .
H26A H 0.3654 -0.1975 0.1937 0.057 Uiso 1 1 calc R
C18 C 0.9949(3) -0.1348(3) 0.2881(2) 0.0393(6) Uani 1 1 d .
H18A H 1.0777 -0.1317 0.2206 0.047 Uiso 1 1 calc R
C25 C 0.5484(3) -0.1509(2) 0.1397(2) 0.0330(5) Uani 1 1 d .
C7 C 0.7816(4) 0.5238(3) -0.1702(2) 0.0489(7) Uani 1 1 d .
C9 C 0.9089(3) 0.3728(2) -0.0491(2) 0.0364(5) Uani 1 1 d .
H9A H 0.9880 0.3393 -0.0177 0.044 Uiso 1 1 calc R
C12 C 0.4380(3) 0.4524(3) 0.4034(3) 0.0565(8) Uani 1 1 d .
H12A H 0.3752 0.5278 0.3799 0.068 Uiso 1 1 calc R
C29 C 0.4973(3) 0.0556(2) 0.1681(2) 0.0382(6) Uani 1 1 d .
H29A H 0.5296 0.1208 0.1617 0.046 Uiso 1 1 calc R
C11 C 0.5828(3) 0.4048(3) 0.3298(2) 0.0427(6) Uani 1 1 d .
H11A H 0.6177 0.4466 0.2561 0.051 Uiso 1 1 calc R
C5 C 0.6829(3) 0.3713(2) -0.0608(2) 0.0380(6) Uani 1 1 d .
H5A H 0.6095 0.3360 -0.0386 0.046 Uiso 1 1 calc R
C8 C 0.8992(3) 0.4763(3) -0.1275(2) 0.0450(7) Uani 1 1 d .
H8A H 0.9716 0.5128 -0.1507 0.054 Uiso 1 1 calc R
C22 C 0.7318(3) -0.0637(3) 0.3893(2) 0.0416(6) Uani 1 1 d .
H22A H 0.6352 -0.0123 0.3909 0.050 Uiso 1 1 calc R
C13 C 0.3823(3) 0.3921(4) 0.5114(3) 0.0588(9) Uani 1 1 d .
C28 C 0.3474(3) 0.0753(3) 0.2141(2) 0.0415(6) Uani 1 1 d .
H28A H 0.2787 0.1532 0.2379 0.050 Uiso 1 1 calc R
C6 C 0.6716(4) 0.4759(3) -0.1373(2) 0.0477(7) Uani 1 1 d .
H6A H 0.5903 0.5131 -0.1659 0.057 Uiso 1 1 calc R
C27 C 0.2981(3) -0.0196(3) 0.2252(3) 0.0445(6) Uani 1 1 d .
H27A H 0.1960 -0.0071 0.2586 0.053 Uiso 1 1 calc R
C15 C 0.6265(3) 0.2338(3) 0.4737(2) 0.0447(6) Uani 1 1 d .
H15A H 0.6904 0.1603 0.4991 0.054 Uiso 1 1 calc R
C21 C 0.7529(4) -0.1471(3) 0.4852(2) 0.0497(7) Uani 1 1 d .
H21A H 0.6703 -0.1519 0.5520 0.060 Uiso 1 1 calc R
C19 C 1.0146(3) -0.2179(3) 0.3842(3) 0.0492(7) Uani 1 1 d .
H19A H 1.1108 -0.2712 0.3822 0.059 Uiso 1 1 calc R
C20 C 0.8930(4) -0.2230(3) 0.4837(2) 0.0492(7) Uani 1 1 d .
H20A H 0.9066 -0.2783 0.5501 0.059 Uiso 1 1 calc R
C14 C 0.4785(4) 0.2843(4) 0.5448(3) 0.0594(9) Uani 1 1 d .
H14A H 0.4430 0.2430 0.6186 0.071 Uiso 1 1 calc R
C16 C 0.2224(4) 0.4433(5) 0.5903(4) 0.0958(16) Uani 1 1 d .
H16A H 0.2041 0.3887 0.6616 0.144 Uiso 1 1 calc R
H16B H 0.1575 0.4511 0.5457 0.144 Uiso 1 1 calc R
H16C H 0.2025 0.5231 0.6143 0.144 Uiso 1 1 calc R
Br1 Br 0.68177(3) -0.30775(2) 0.08462(3) 0.05136(14) Uani 1 1 d .
F1 F 0.7710(3) 0.62566(18) -0.24782(17) 0.0739(6) Uani 1 1 d .

loop_
_atom_site_aniso_label
_atom_site_aniso_U_11
_atom_site_aniso_U_22
_atom_site_aniso_U_33
_atom_site_aniso_U_23
_atom_site_aniso_U_13
_atom_site_aniso_U_12
S1 0.0244(3) 0.0395(3) 0.0408(3) -0.0110(3) -0.0067(2) -0.0144(2)
N2 0.0283(10) 0.0302(10) 0.0307(9) -0.0010(8) -0.0063(8) -0.0160(8)
O1 0.0329(10) 0.0574(13) 0.0618(12) -0.0196(10) -0.0245(9) -0.0052(9)
N1 0.0285(10) 0.0307(10) 0.0320(9) -0.0009(8) -0.0056(8) -0.0157(8)
O2 0.0525(12) 0.0598(13) 0.0508(10) -0.0188(9) 0.0036(9) -0.0408(10)
C24 0.0282(12) 0.0291(12) 0.0285(10) -0.0014(9) -0.0085(9) -0.0118(9)
C1 0.0184(10) 0.0317(12) 0.0345(11) -0.0051(9) -0.0018(9) -0.0108(9)
C17 0.0294(12) 0.0326(12) 0.0303(11) -0.0027(9) -0.0072(9) -0.0148(10)
C3 0.0208(11) 0.0341(12) 0.0306(11) -0.0049(9) -0.0036(9) -0.0114(9)
C4 0.0264(11) 0.0286(12) 0.0323(11) -0.0066(9) -0.0010(9) -0.0125(9)
C2 0.0220(11) 0.0304(12) 0.0339(11) -0.0058(9) -0.0039(9) -0.0125(9)
C10 0.0260(12) 0.0372(13) 0.0347(11) -0.0086(10) -0.0087(9) -0.0108(10)
C23 0.0297(12) 0.0313(12) 0.0325(11) -0.0034(9) -0.0058(9) -0.0152(9)
C26 0.0308(13) 0.0440(16) 0.0720(18) -0.0138(13) -0.0139(13) -0.0162(12)
C18 0.0284(12) 0.0492(16) 0.0367(12) -0.0014(11) -0.0062(10) -0.0148(11)
C25 0.0250(11) 0.0315(12) 0.0417(12) -0.0070(10) -0.0093(10) -0.0084(9)
C7 0.069(2) 0.0328(14) 0.0362(13) 0.0012(11) -0.0086(13) -0.0191(13)
C9 0.0256(12) 0.0331(13) 0.0452(13) -0.0069(10) -0.0006(10) -0.0129(10)
C12 0.0394(16) 0.0599(19) 0.069(2) -0.0281(16) -0.0255(15) 0.0032(14)
C29 0.0355(13) 0.0310(13) 0.0449(13) -0.0039(10) -0.0081(11) -0.0124(10)
C11 0.0377(14) 0.0447(15) 0.0447(14) -0.0082(11) -0.0165(11) -0.0079(12)
C5 0.0355(13) 0.0389(14) 0.0406(13) -0.0029(10) -0.0100(11) -0.0163(11)
C8 0.0435(16) 0.0355(14) 0.0470(14) -0.0069(11) 0.0065(12) -0.0227(12)
C22 0.0304(13) 0.0487(16) 0.0403(13) -0.0018(11) -0.0041(11) -0.0158(11)
C13 0.0325(15) 0.083(2) 0.0644(19) -0.0439(18) -0.0013(14) -0.0183(16)
C28 0.0325(13) 0.0375(14) 0.0463(14) -0.0097(11) -0.0078(11) -0.0055(11)
C6 0.0519(17) 0.0412(15) 0.0470(15) 0.0007(12) -0.0209(13) -0.0107(13)
C27 0.0246(12) 0.0513(17) 0.0551(15) -0.0090(13) -0.0100(11) -0.0110(11)
C15 0.0461(16) 0.0487(16) 0.0373(13) -0.0056(11) -0.0074(12) -0.0191(13)
C21 0.0477(17) 0.0612(19) 0.0351(13) 0.0022(12) -0.0013(12) -0.0280(14)
C19 0.0379(15) 0.0559(18) 0.0483(15) 0.0062(13) -0.0172(12) -0.0126(13)
C20 0.0593(19) 0.0524(17) 0.0377(13) 0.0089(12) -0.0177(13) -0.0254(15)
C14 0.058(2) 0.081(2) 0.0400(15) -0.0166(15) 0.0057(14) -0.0386(18)
C16 0.0377(19) 0.137(4) 0.113(3) -0.084(3) 0.0125(19) -0.029(2)
Br1 0.03022(17) 0.03569(18) 0.0889(3) -0.02255(14) -0.01006(14) -0.01219(12)
F1 0.1160(18) 0.0432(10) 0.0581(10) 0.0172(9) -0.0258(11) -0.0359(11)

loop_
_atom_type_symbol
_atom_type_description
_atom_type_scat_dispersion_real
_atom_type_scat_dispersion_imag
_atom_type_scat_source
C C 0.0033 0.0016 'International Tables Vol C Tables 4.2.6.8 and 6.1.1.4'
H H 0.0000 0.0000 'International Tables Vol C Tables 4.2.6.8 and 6.1.1.4'
Br Br -0.2901 2.4595 'International Tables Vol C Tables 4.2.6.8 and 6.1.1.4'
N N 0.0061 0.0033 'International Tables Vol C Tables 4.2.6.8 and 6.1.1.4'
O O 0.0106 0.0060 'International Tables Vol C Tables 4.2.6.8 and 6.1.1.4'
F F 0.0171 0.0103 'International Tables Vol C Tables 4.2.6.8 and 6.1.1.4'
S S 0.1246 0.1234 'International Tables Vol C Tables 4.2.6.8 and 6.1.1.4'

loop_
_geom_angle_atom_site_label_1
_geom_angle_atom_site_label_2
_geom_angle_atom_site_label_3
_geom_angle
O1 S1 O2 119.75(13)
O1 S1 C2 108.72(12)
O2 S1 C2 107.91(11)
O1 S1 C10 107.64(12)
O2 S1 C10 107.77(13)
C2 S1 C10 103.95(11)
C3 N2 N1 112.41(19)
C3 N2 C23 128.15(19)
N1 N2 C23 119.07(19)
C1 N1 N2 106.04(18)
C25 C24 C29 116.4(2)
C25 C24 C23 120.9(2)
C29 C24 C23 122.7(2)
N1 C1 C2 110.0(2)
N1 C1 C4 116.7(2)
C2 C1 C4 133.3(2)
C18 C17 C22 119.4(2)
C18 C17 C3 119.8(2)
C22 C17 C3 120.8(2)
N2 C3 C2 105.8(2)
N2 C3 C17 122.2(2)
C2 C3 C17 132.0(2)
C5 C4 C9 118.5(2)
C5 C4 C1 117.9(2)
C9 C4 C1 123.4(2)
C3 C2 C1 105.7(2)
C3 C2 S1 124.42(18)
C1 C2 S1 129.26(18)
C15 C10 C11 120.4(2)
C15 C10 S1 119.8(2)
C11 C10 S1 119.7(2)
N2 C23 C24 112.4(2)
C27 C26 C25 119.6(3)
C19 C18 C17 120.2(2)
C26 C25 C24 122.2(2)
C26 C25 Br1 117.8(2)
C24 C25 Br1 119.99(18)
C6 C7 C8 123.2(2)
C6 C7 F1 117.9(3)
C8 C7 F1 118.9(3)
C8 C9 C4 120.7(3)
C11 C12 C13 121.6(3)
C28 C29 C24 122.0(3)
C12 C11 C10 119.6(3)
C6 C5 C4 120.9(3)
C7 C8 C9 118.3(3)
C21 C22 C17 119.9(3)
C14 C13 C12 117.5(3)
C14 C13 C16 121.1(4)
C12 C13 C16 121.4(4)
C29 C28 C27 119.8(3)
C7 C6 C5 118.4(3)
C26 C27 C28 120.0(3)
C10 C15 C14 118.1(3)
C20 C21 C22 120.6(3)
C18 C19 C20 120.1(3)
C21 C20 C19 119.8(3)
C13 C14 C15 122.7(3)

loop_
_geom_bond_atom_site_label_1
_geom_bond_atom_site_label_2
_geom_bond_distance
S1 O1 1.413(2)
S1 O2 1.423(2)
S1 C2 1.733(2)
S1 C10 1.745(2)
N2 C3 1.335(3)
N2 N1 1.349(3)
N2 C23 1.435(3)
N1 C1 1.312(3)
C24 C25 1.379(3)
C24 C29 1.383(3)
C24 C23 1.498(3)
C1 C2 1.406(3)
C1 C4 1.461(3)
C17 C18 1.369(3)
C17 C22 1.375(3)
C17 C3 1.469(3)
C3 C2 1.379(3)
C4 C5 1.379(4)
C4 C9 1.386(3)
C10 C15 1.367(4)
C10 C11 1.371(4)
C26 C27 1.362(4)
C26 C25 1.365(4)
C18 C19 1.365(4)
C25 Br1 1.881(2)
C7 C6 1.351(4)
C7 C8 1.352(5)
C7 F1 1.352(3)
C9 C8 1.370(4)
C12 C11 1.360(4)
C12 C13 1.370(5)
C29 C28 1.362(4)
C5 C6 1.368(4)
C22 C21 1.367(4)
C13 C14 1.357(5)
C13 C16 1.492(4)
C28 C27 1.365(4)
C15 C14 1.378(4)
C21 C20 1.355(4)
C19 C20 1.370(4)
